data_7115736
loop_
_publ_author_name
'Louise E. Karagiannidis'
'Cally J. E. Haynes'
'Katie J. Holder'
'Isabelle L. Kirby'
'Stephen J. Moore'
'Neil J. Wells'
'Philip A. Gale'

_publ_section_title
;
 Highly effective yet simple transmembrane anion transporters based upon
 ortho-phenylenediamine bis-ureas
;
_journal_name_full Chem.Commun.
_journal_page_first 12050
_journal_paper_doi 10.1039/C4cc05519E
_journal_volume 50
_journal_year 2014
_chemical_compound_source 'Katie Holder'
_chemical_formula_moiety 'C20 H14 F2 N6 O6, C4 H12 N, Cl'
_chemical_formula_sum 'C24 H26 Cl F2 N7 O6'
_chemical_formula_weight 581.97
_chemical_name_systematic
;
 ?
;
_space_group_IT_number 14
_symmetry_cell_setting monoclinic
_symmetry_space_group_name_Hall '-P 2ybc'
_symmetry_space_group_name_H-M 'P 1 21/c 1'
_atom_sites_solution_hydrogens geom
_atom_sites_solution_primary direct
_atom_sites_solution_secondary difmap
_audit_creation_method SHELXL-97
_cell_angle_alpha 90.00
_cell_angle_beta 97.282(4)
_cell_angle_gamma 90.00
_cell_formula_units_Z 4
_cell_length_a 7.3305(19)
_cell_length_b 23.581(6)
_cell_length_c 15.409(4)
_cell_measurement_reflns_used 6681
_cell_measurement_temperature 100(2)
_cell_measurement_theta_max 31.5
_cell_measurement_theta_min 2.8
_cell_volume 2642.1(12)
_computing_cell_refinement
;
CrystalClear-SM Expert 2.0 r7 (Rigaku, 2011)
;
_computing_data_collection
;
CrystalClear-SM Expert 2.0 r7 (Rigaku, 2011)
;
_computing_data_reduction
;
CrystalClear-SM Expert 2.0 r7 (Rigaku, 2011)
;
_computing_publication_material 'WINGX (Farrugia, 1998)'
_computing_structure_refinement 'SHELXL-97 (Sheldrick, 2008)'
_computing_structure_solution 'SHELXS-97 (Sheldrick, 1997)'
_diffrn_ambient_temperature 100(2)
_diffrn_detector 'CCD plate'
_diffrn_detector_area_resol_mean 28.5714
_diffrn_detector_type 'Rigaku HG Saturn724+ (2x2 bin mode)'
_diffrn_measured_fraction_theta_full 0.999
_diffrn_measured_fraction_theta_max 0.999
_diffrn_measurement_device 'four-circle \k diffractometer'
_diffrn_measurement_device_type 'Rigaku AFC12 (Right)'
_diffrn_measurement_method 'profile data from \w-scans'
_diffrn_measurement_specimen_support 'MiTeGen MicroMesh'
_diffrn_radiation_collimation 'Confocal mirrors, HF Varimax '
_diffrn_radiation_type MoK\a
_diffrn_radiation_wavelength 0.71075
_diffrn_reflns_av_R_equivalents 0.0373
_diffrn_reflns_av_sigmaI/netI 0.0305
_diffrn_reflns_limit_h_max 9
_diffrn_reflns_limit_h_min -7
_diffrn_reflns_limit_k_max 30
_diffrn_reflns_limit_k_min -30
_diffrn_reflns_limit_l_max 20
_diffrn_reflns_limit_l_min -20
_diffrn_reflns_number 34443
_diffrn_reflns_theta_full 27.50
_diffrn_reflns_theta_max 27.50
_diffrn_reflns_theta_min 2.67
_diffrn_source 'Rotating Anode'
_diffrn_source_current 55.0
_diffrn_source_power 2.475
_diffrn_source_voltage 45.0
_exptl_absorpt_coefficient_mu 0.213
_exptl_absorpt_correction_T_max 0.9958
_exptl_absorpt_correction_T_min 0.9607
_exptl_absorpt_correction_type multi-scan
_exptl_absorpt_process_details
;
Jacobson, R. (1998). REQAB. Private communication to the 
Rigaku Corporation, Tokyo, Japan.
;
_exptl_crystal_colour yellow
_exptl_crystal_density_diffrn 1.463
_exptl_crystal_density_method 'not measured'
_exptl_crystal_description platelet
_exptl_crystal_F_000 1208
_exptl_crystal_size_max 0.19
_exptl_crystal_size_mid 0.05
_exptl_crystal_size_min 0.02
_refine_diff_density_max 0.208
_refine_diff_density_min -0.246
_refine_diff_density_rms 0.045
_refine_ls_extinction_method none
_refine_ls_goodness_of_fit_ref 1.170
_refine_ls_hydrogen_treatment constr
_refine_ls_matrix_type full
_refine_ls_number_parameters 361
_refine_ls_number_reflns 6057
_refine_ls_number_restraints 0
_refine_ls_restrained_S_all 1.170
_refine_ls_R_factor_all 0.0625
_refine_ls_R_factor_gt 0.0548
_refine_ls_shift/su_max 0.001
_refine_ls_shift/su_mean 0.000
_refine_ls_structure_factor_coef Fsqd
_refine_ls_weighting_details 'calc w=1/[\s^2^(Fo^2^)+(0.0350P)^2^+1.4810P] where P=(Fo^2^+2Fc^2^)/3'
_refine_ls_weighting_scheme calc
_refine_ls_wR_factor_gt 0.1113
_refine_ls_wR_factor_ref 0.1148
_reflns_number_gt 5454
_reflns_number_total 6057
_reflns_threshold_expression >2\s(I)
_cod_data_source_file c4cc05519e2.cif
_cod_data_source_block shelxa_2
_cod_original_sg_symbol_H-M P21/c
_cod_database_code 7115736

loop_
_symmetry_equiv_pos_as_xyz
'x, y, z'
'-x, y+1/2, -z+1/2'
'-x, -y, -z'
'x, -y-1/2, z-1/2'

loop_
_atom_site_label
_atom_site_type_symbol
_atom_site_fract_x
_atom_site_fract_y
_atom_site_fract_z
_atom_site_U_iso_or_equiv
_atom_site_adp_type
_atom_site_occupancy
_atom_site_symmetry_multiplicity
_atom_site_calc_flag
_atom_site_refinement_flags
N1 N 0.4276(2) 0.31914(7) 0.11797(10) 0.0284(3) Uani 1 1 d .
N2 N 0.1764(2) 0.51880(7) -0.05462(9) 0.0283(4) Uani 1 1 d .
H2A H 0.2087 0.5497 -0.0245 0.034 Uiso 1 1 calc R
N3 N 0.0397(2) 0.58349(8) -0.14988(10) 0.0330(4) Uani 1 1 d .
H3A H 0.0744 0.6061 -0.1054 0.040 Uiso 1 1 calc R
N4 N 0.0461(2) 0.69938(8) -0.15782(11) 0.0365(4) Uani 1 1 d .
H4A H 0.1284 0.6799 -0.1234 0.044 Uiso 1 1 calc R
N5 N 0.1202(2) 0.76550(8) -0.05311(11) 0.0367(4) Uani 1 1 d .
H5A H 0.1697 0.7358 -0.0247 0.044 Uiso 1 1 calc R
N6 N 0.2773(2) 0.96746(9) 0.13313(11) 0.0394(4) Uani 1 1 d .
N7 N 0.4719(2) 0.63115(8) 0.27702(10) 0.0317(4) Uani 1 1 d .
O1 O 0.54608(19) 0.32384(6) 0.18235(9) 0.0348(3) Uani 1 1 d .
O2 O 0.3707(2) 0.27316(6) 0.08903(10) 0.0411(4) Uani 1 1 d .
O3 O 0.0321(2) 0.48934(7) -0.18886(9) 0.0407(4) Uani 1 1 d .
O4 O -0.0657(2) 0.78986(7) -0.17974(9) 0.0410(4) Uani 1 1 d .
O5 O 0.3942(2) 0.96580(8) 0.19829(10) 0.0514(4) Uani 1 1 d .
O6 O 0.1974(2) 1.01150(7) 0.10803(11) 0.0512(5) Uani 1 1 d .
F1 F -0.30583(17) 0.57762(6) -0.43738(7) 0.0482(4) Uani 1 1 d .
F2 F -0.29617(18) 0.69241(6) -0.44591(7) 0.0497(4) Uani 1 1 d .
C1 C 0.3559(2) 0.37046(8) 0.07433(11) 0.0256(4) Uani 1 1 d .
C2 C 0.2334(2) 0.36577(9) -0.00220(12) 0.0279(4) Uani 1 1 d .
H2 H 0.1930 0.3295 -0.0237 0.034 Uiso 1 1 calc R
C3 C 0.1711(2) 0.41446(9) -0.04668(11) 0.0285(4) Uani 1 1 d .
H3 H 0.0879 0.4117 -0.0990 0.034 Uiso 1 1 calc R
C4 C 0.2307(2) 0.46767(9) -0.01456(11) 0.0267(4) Uani 1 1 d .
C5 C 0.3507(2) 0.47089(8) 0.06436(11) 0.0259(4) Uani 1 1 d .
H5 H 0.3887 0.5070 0.0874 0.031 Uiso 1 1 calc R
C6 C 0.4138(2) 0.42276(8) 0.10852(11) 0.0258(4) Uani 1 1 d .
H6 H 0.4954 0.4252 0.1614 0.031 Uiso 1 1 calc R
C7 C 0.0774(2) 0.52696(9) -0.13647(11) 0.0301(4) Uani 1 1 d .
C8 C -0.0475(3) 0.60973(10) -0.22587(12) 0.0329(5) Uani 1 1 d .
C9 C -0.1368(3) 0.57902(11) -0.29630(12) 0.0363(5) Uani 1 1 d .
H9 H -0.1402 0.5388 -0.2943 0.044 Uiso 1 1 calc R
C10 C -0.2200(3) 0.60766(11) -0.36878(12) 0.0390(5) Uani 1 1 d .
C11 C -0.2166(3) 0.66568(11) -0.37284(12) 0.0399(5) Uani 1 1 d .
C12 C -0.1306(3) 0.69719(11) -0.30442(12) 0.0374(5) Uani 1 1 d .
H12 H -0.1290 0.7374 -0.3078 0.045 Uiso 1 1 calc R
C13 C -0.0456(3) 0.66957(10) -0.22995(12) 0.0334(5) Uani 1 1 d .
C14 C 0.0238(3) 0.75449(10) -0.13450(12) 0.0340(5) Uani 1 1 d .
C15 C 0.1493(3) 0.81708(10) -0.01019(12) 0.0332(5) Uani 1 1 d .
C16 C 0.0776(3) 0.86907(10) -0.04212(12) 0.0337(5) Uani 1 1 d .
H16 H -0.0004 0.8706 -0.0962 0.040 Uiso 1 1 calc R
C17 C 0.1197(3) 0.91806(10) 0.00472(13) 0.0348(5) Uani 1 1 d .
H17 H 0.0718 0.9534 -0.0171 0.042 Uiso 1 1 calc R
C18 C 0.2330(3) 0.91542(10) 0.08419(13) 0.0347(5) Uani 1 1 d .
C19 C 0.3044(3) 0.86427(10) 0.11798(13) 0.0377(5) Uani 1 1 d .
H19 H 0.3808 0.8630 0.1726 0.045 Uiso 1 1 calc R
C20 C 0.2624(3) 0.81567(10) 0.07091(13) 0.0370(5) Uani 1 1 d .
H20 H 0.3103 0.7804 0.0933 0.044 Uiso 1 1 calc R
C21 C 0.3188(3) 0.58900(13) 0.25983(14) 0.0541(7) Uani 1 1 d .
H21A H 0.2203 0.5989 0.2946 0.081 Uiso 1 1 calc R
H21B H 0.3653 0.5510 0.2761 0.081 Uiso 1 1 calc R
H21C H 0.2707 0.5895 0.1975 0.081 Uiso 1 1 calc R
C22 C 0.6207(3) 0.61539(9) 0.22359(12) 0.0301(4) Uani 1 1 d .
H22A H 0.5714 0.6155 0.1614 0.045 Uiso 1 1 calc R
H22B H 0.6670 0.5775 0.2404 0.045 Uiso 1 1 calc R
H22C H 0.7213 0.6429 0.2339 0.045 Uiso 1 1 calc R
C23 C 0.5473(3) 0.63108(10) 0.37241(12) 0.0352(5) Uani 1 1 d .
H23A H 0.4496 0.6414 0.4074 0.053 Uiso 1 1 calc R
H23B H 0.6479 0.6586 0.3827 0.053 Uiso 1 1 calc R
H23C H 0.5936 0.5932 0.3893 0.053 Uiso 1 1 calc R
C24 C 0.4045(4) 0.68921(12) 0.25143(15) 0.0603(8) Uani 1 1 d .
H24A H 0.3069 0.7000 0.2862 0.090 Uiso 1 1 calc R
H24B H 0.3561 0.6896 0.1892 0.090 Uiso 1 1 calc R
H24C H 0.5064 0.7163 0.2621 0.090 Uiso 1 1 calc R
Cl1 Cl 0.26364(6) 0.64534(2) 0.02532(3) 0.03037(13) Uani 1 1 d .

loop_
_atom_site_aniso_label
_atom_site_aniso_U_11
_atom_site_aniso_U_22
_atom_site_aniso_U_33
_atom_site_aniso_U_23
_atom_site_aniso_U_13
_atom_site_aniso_U_12
N1 0.0239(8) 0.0368(9) 0.0247(8) -0.0031(7) 0.0040(6) 0.0007(7)
N2 0.0218(8) 0.0436(10) 0.0185(7) 0.0043(7) -0.0017(6) -0.0009(7)
N3 0.0288(9) 0.0510(11) 0.0180(7) 0.0040(7) -0.0015(6) 0.0038(8)
N4 0.0270(9) 0.0555(12) 0.0250(8) 0.0074(8) -0.0050(7) 0.0115(8)
N5 0.0286(9) 0.0529(11) 0.0268(8) 0.0103(8) -0.0040(7) 0.0026(8)
N6 0.0309(9) 0.0586(12) 0.0273(9) 0.0122(8) -0.0022(7) -0.0011(9)
N7 0.0244(8) 0.0513(11) 0.0185(7) -0.0097(7) -0.0010(6) 0.0069(7)
O1 0.0327(7) 0.0409(8) 0.0281(7) -0.0014(6) -0.0066(6) 0.0019(6)
O2 0.0427(9) 0.0349(8) 0.0424(8) -0.0091(7) -0.0071(7) -0.0008(7)
O3 0.0410(9) 0.0571(10) 0.0215(7) -0.0011(7) -0.0051(6) 0.0034(7)
O4 0.0369(8) 0.0597(10) 0.0248(7) 0.0094(7) -0.0018(6) 0.0137(7)
O5 0.0474(10) 0.0709(12) 0.0310(8) 0.0012(8) -0.0148(7) 0.0108(9)
O6 0.0525(10) 0.0500(10) 0.0453(9) 0.0188(8) -0.0164(8) -0.0037(8)
F1 0.0424(7) 0.0783(10) 0.0211(6) 0.0025(6) -0.0064(5) 0.0035(7)
F2 0.0443(8) 0.0804(10) 0.0218(6) 0.0142(6) -0.0054(5) 0.0140(7)
C1 0.0191(9) 0.0379(10) 0.0201(8) -0.0012(7) 0.0040(7) 0.0010(8)
C2 0.0200(9) 0.0430(11) 0.0213(8) -0.0068(8) 0.0042(7) -0.0029(8)
C3 0.0192(9) 0.0490(12) 0.0169(8) -0.0024(8) 0.0012(6) -0.0019(8)
C4 0.0163(8) 0.0467(12) 0.0177(8) 0.0027(8) 0.0042(6) -0.0006(8)
C5 0.0202(9) 0.0366(10) 0.0206(8) -0.0001(7) 0.0014(7) -0.0030(8)
C6 0.0199(9) 0.0396(11) 0.0176(8) -0.0003(7) 0.0010(6) -0.0018(8)
C7 0.0198(9) 0.0533(13) 0.0176(8) 0.0039(8) 0.0034(7) 0.0012(9)
C8 0.0205(9) 0.0613(14) 0.0173(8) 0.0084(9) 0.0038(7) 0.0080(9)
C9 0.0264(10) 0.0619(14) 0.0205(9) 0.0056(9) 0.0029(7) 0.0041(10)
C10 0.0274(10) 0.0725(16) 0.0167(9) 0.0032(9) 0.0009(7) 0.0032(10)
C11 0.0268(10) 0.0731(16) 0.0192(9) 0.0122(10) 0.0006(8) 0.0111(10)
C12 0.0266(10) 0.0606(14) 0.0248(10) 0.0092(9) 0.0028(8) 0.0102(10)
C13 0.0203(9) 0.0601(14) 0.0198(9) 0.0067(9) 0.0030(7) 0.0074(9)
C14 0.0207(9) 0.0578(14) 0.0234(9) 0.0103(9) 0.0031(7) 0.0046(9)
C15 0.0198(9) 0.0551(13) 0.0245(9) 0.0116(9) 0.0023(7) 0.0000(9)
C16 0.0218(9) 0.0580(14) 0.0209(9) 0.0102(9) 0.0014(7) 0.0035(9)
C17 0.0234(10) 0.0544(13) 0.0261(10) 0.0125(9) 0.0012(7) 0.0044(9)
C18 0.0228(10) 0.0554(13) 0.0253(9) 0.0096(9) 0.0007(7) -0.0010(9)
C19 0.0250(10) 0.0600(15) 0.0265(10) 0.0143(9) -0.0028(8) -0.0027(10)
C20 0.0262(10) 0.0544(13) 0.0288(10) 0.0147(9) -0.0029(8) 0.0003(10)
C21 0.0276(11) 0.106(2) 0.0291(11) -0.0208(13) 0.0051(9) -0.0182(13)
C22 0.0242(9) 0.0428(11) 0.0236(9) -0.0081(8) 0.0044(7) 0.0012(8)
C23 0.0288(10) 0.0584(14) 0.0172(9) -0.0072(8) -0.0014(7) 0.0053(9)
C24 0.0762(19) 0.0706(18) 0.0288(11) -0.0148(11) -0.0140(11) 0.0453(15)
Cl1 0.0228(2) 0.0486(3) 0.0187(2) 0.00153(19) -0.00139(16) 0.0034(2)

loop_
_atom_type_symbol
_atom_type_description
_atom_type_scat_dispersion_real
_atom_type_scat_dispersion_imag
_atom_type_scat_source
C C 0.0033 0.0016 'International Tables Vol C Tables 4.2.6.8 and 6.1.1.4'
H H 0.0000 0.0000 'International Tables Vol C Tables 4.2.6.8 and 6.1.1.4'
N N 0.0061 0.0033 'International Tables Vol C Tables 4.2.6.8 and 6.1.1.4'
O O 0.0106 0.0060 'International Tables Vol C Tables 4.2.6.8 and 6.1.1.4'
F F 0.0171 0.0103 'International Tables Vol C Tables 4.2.6.8 and 6.1.1.4'
Cl Cl 0.1484 0.1585 'International Tables Vol C Tables 4.2.6.8 and 6.1.1.4'

loop_
_geom_angle_atom_site_label_1
_geom_angle_atom_site_label_2
_geom_angle_atom_site_label_3
_geom_angle
O2 N1 O1 122.88(17)
O2 N1 C1 118.89(16)
O1 N1 C1 118.23(16)
C7 N2 C4 127.74(18)
C7 N2 H2A 116.1
C4 N2 H2A 116.1
C7 N3 C8 127.98(18)
C7 N3 H3A 116.0
C8 N3 H3A 116.0
C14 N4 C13 128.39(17)
C14 N4 H4A 115.8
C13 N4 H4A 115.8
C14 N5 C15 128.79(18)
C14 N5 H5A 115.6
C15 N5 H5A 115.6
O6 N6 O5 122.4(2)
O6 N6 C18 118.87(17)
O5 N6 C18 118.73(19)
C24 N7 C22 108.84(18)
C24 N7 C21 110.3(2)
C22 N7 C21 108.69(16)
C24 N7 C23 109.14(16)
C22 N7 C23 109.55(15)
C21 N7 C23 110.28(17)
C6 C1 C2 121.72(18)
C6 C1 N1 119.38(16)
C2 C1 N1 118.88(17)
C3 C2 C1 119.32(18)
C3 C2 H2 120.3
C1 C2 H2 120.3
C2 C3 C4 120.03(16)
C2 C3 H3 120.0
C4 C3 H3 120.0
N2 C4 C3 124.21(16)
N2 C4 C5 116.66(18)
C3 C4 C5 119.12(18)
C6 C5 C4 121.13(18)
C6 C5 H5 119.4
C4 C5 H5 119.4
C5 C6 C1 118.65(16)
C5 C6 H6 120.7
C1 C6 H6 120.7
O3 C7 N3 125.15(17)
O3 C7 N2 124.7(2)
N3 C7 N2 110.12(18)
C9 C8 N3 122.6(2)
C9 C8 C13 119.32(18)
N3 C8 C13 118.12(18)
C10 C9 C8 119.4(2)
C10 C9 H9 120.3
C8 C9 H9 120.3
F1 C10 C11 119.63(18)
F1 C10 C9 119.2(2)
C11 C10 C9 121.1(2)
F2 C11 C10 119.6(2)
F2 C11 C12 119.5(2)
C10 C11 C12 120.91(19)
C11 C12 C13 119.4(2)
C11 C12 H12 120.3
C13 C12 H12 120.3
C12 C13 N4 122.2(2)
C12 C13 C8 119.8(2)
N4 C13 C8 117.96(17)
O4 C14 N4 124.97(19)
O4 C14 N5 124.3(2)
N4 C14 N5 110.69(17)
N5 C15 C16 124.91(18)
N5 C15 C20 116.06(19)
C16 C15 C20 119.0(2)
C17 C16 C15 120.12(18)
C17 C16 H16 119.9
C15 C16 H16 119.9
C16 C17 C18 119.6(2)
C16 C17 H17 120.2
C18 C17 H17 120.2
C19 C18 C17 121.6(2)
C19 C18 N6 119.28(18)
C17 C18 N6 119.2(2)
C20 C19 C18 118.61(19)
C20 C19 H19 120.7
C18 C19 H19 120.7
C19 C20 C15 121.1(2)
C19 C20 H20 119.4
C15 C20 H20 119.4
N7 C21 H21A 109.5
N7 C21 H21B 109.5
H21A C21 H21B 109.5
N7 C21 H21C 109.5
H21A C21 H21C 109.5
H21B C21 H21C 109.5
N7 C22 H22A 109.5
N7 C22 H22B 109.5
H22A C22 H22B 109.5
N7 C22 H22C 109.5
H22A C22 H22C 109.5
H22B C22 H22C 109.5
N7 C23 H23A 109.5
N7 C23 H23B 109.5
H23A C23 H23B 109.5
N7 C23 H23C 109.5
H23A C23 H23C 109.5
H23B C23 H23C 109.5
N7 C24 H24A 109.5
N7 C24 H24B 109.5
H24A C24 H24B 109.5
N7 C24 H24C 109.5
H24A C24 H24C 109.5
H24B C24 H24C 109.5

loop_
_geom_bond_atom_site_label_1
_geom_bond_atom_site_label_2
_geom_bond_distance
N1 O2 1.225(2)
N1 O1 1.238(2)
N1 C1 1.450(2)
N2 C7 1.386(2)
N2 C4 1.390(3)
N2 H2A 0.8800
N3 C7 1.372(3)
N3 C8 1.405(2)
N3 H3A 0.8800
N4 C14 1.364(3)
N4 C13 1.411(3)
N4 H4A 0.8800
N5 C14 1.384(3)
N5 C15 1.388(3)
N5 H5A 0.8800
N6 O6 1.230(2)
N6 O5 1.235(2)
N6 C18 1.455(3)
N7 C24 1.491(3)
N7 C22 1.495(2)
N7 C21 1.497(3)
N7 C23 1.503(2)
O3 C7 1.217(2)
O4 C14 1.223(2)
F1 C10 1.359(2)
F2 C11 1.356(2)
C1 C6 1.386(3)
C1 C2 1.393(2)
C2 C3 1.385(3)
C2 H2 0.9500
C3 C4 1.398(3)
C3 H3 0.9500
C4 C5 1.410(2)
C5 C6 1.373(3)
C5 H5 0.9500
C6 H6 0.9500
C8 C9 1.397(3)
C8 C13 1.413(3)
C9 C10 1.379(3)
C9 H9 0.9500
C10 C11 1.370(4)
C11 C12 1.376(3)
C12 C13 1.396(3)
C12 H12 0.9500
C15 C16 1.399(3)
C15 C20 1.410(3)
C16 C17 1.376(3)
C16 H16 0.9500
C17 C18 1.391(3)
C17 H17 0.9500
C18 C19 1.390(3)
C19 C20 1.370(3)
C19 H19 0.9500
C20 H20 0.9500
C21 H21A 0.9800
C21 H21B 0.9800
C21 H21C 0.9800
C22 H22A 0.9800
C22 H22B 0.9800
C22 H22C 0.9800
C23 H23A 0.9800
C23 H23B 0.9800
C23 H23C 0.9800
C24 H24A 0.9800
C24 H24B 0.9800
C24 H24C 0.9800

loop_
_geom_hbond_atom_site_label_D
_geom_hbond_atom_site_label_H
_geom_hbond_atom_site_label_A
_geom_hbond_distance_DH
_geom_hbond_distance_HA
_geom_hbond_distance_DA
_geom_hbond_angle_DHA
_geom_hbond_site_symmetry_A
N2 H2A Cl1 0.88 2.40 3.2607(19) 165.8 .
N3 H3A Cl1 0.88 2.48 3.3147(18) 159.5 .
N4 H4A Cl1 0.88 2.51 3.3148(17) 151.5 .
N4 H4A O1 0.88 2.66 3.109(2) 112.8 3_665
N5 H5A Cl1 0.88 2.34 3.205(2) 167.1 .

loop_
_geom_torsion_atom_site_label_1
_geom_torsion_atom_site_label_2
_geom_torsion_atom_site_label_3
_geom_torsion_atom_site_label_4
_geom_torsion
O2 N1 C1 C6 177.46(17)
O1 N1 C1 C6 -3.6(2)
O2 N1 C1 C2 -4.0(3)
O1 N1 C1 C2 174.97(16)
C6 C1 C2 C3 1.7(3)
N1 C1 C2 C3 -176.88(15)
C1 C2 C3 C4 -0.2(3)
C7 N2 C4 C3 -9.2(3)
C7 N2 C4 C5 172.08(17)
C2 C3 C4 N2 179.82(16)
C2 C3 C4 C5 -1.5(3)
N2 C4 C5 C6 -179.35(16)
C3 C4 C5 C6 1.9(3)
C4 C5 C6 C1 -0.5(3)
C2 C1 C6 C5 -1.3(3)
N1 C1 C6 C5 177.22(16)
C8 N3 C7 O3 -3.6(3)
C8 N3 C7 N2 175.83(17)
C4 N2 C7 O3 -4.9(3)
C4 N2 C7 N3 175.65(16)
C7 N3 C8 C9 10.8(3)
C7 N3 C8 C13 -169.96(18)
N3 C8 C9 C10 179.80(18)
C13 C8 C9 C10 0.6(3)
C8 C9 C10 F1 179.62(17)
C8 C9 C10 C11 0.0(3)
F1 C10 C11 F2 -1.2(3)
C9 C10 C11 F2 178.51(18)
F1 C10 C11 C12 -179.94(18)
C9 C10 C11 C12 -0.3(3)
F2 C11 C12 C13 -178.76(17)
C10 C11 C12 C13 0.0(3)
C11 C12 C13 N4 179.51(18)
C11 C12 C13 C8 0.5(3)
C14 N4 C13 C12 21.9(3)
C14 N4 C13 C8 -159.14(19)
C9 C8 C13 C12 -0.8(3)
N3 C8 C13 C12 179.92(17)
C9 C8 C13 N4 -179.86(17)
N3 C8 C13 N4 0.9(3)
C13 N4 C14 O4 -9.8(3)
C13 N4 C14 N5 171.56(18)
C15 N5 C14 O4 -6.1(3)
C15 N5 C14 N4 172.50(19)
C14 N5 C15 C16 2.4(3)
C14 N5 C15 C20 -176.65(19)
N5 C15 C16 C17 -178.04(18)
C20 C15 C16 C17 1.0(3)
C15 C16 C17 C18 -0.4(3)
C16 C17 C18 C19 -0.3(3)
C16 C17 C18 N6 179.81(17)
O6 N6 C18 C19 -171.82(19)
O5 N6 C18 C19 8.4(3)
O6 N6 C18 C17 8.0(3)
O5 N6 C18 C17 -171.78(19)
C17 C18 C19 C20 0.5(3)
N6 C18 C19 C20 -179.62(18)
C18 C19 C20 C15 0.0(3)
N5 C15 C20 C19 178.32(19)
C16 C15 C20 C19 -0.8(3)
